data_4078803
loop_
_publ_author_name
'Oishi, Masataka'
'Kino, Masashi'
'Saso, Masayuki'
'Oshima, Masato'
'Suzuki, Hiroharu'

_publ_section_title
;
 Early--Late Heterobimetallic Complexes with a Ta--Ir Multiple Bond:
 Bimetallic Oxidative Additions of C--H, N--H, and O--H Bonds
;
_journal_issue 13
_journal_name_full Organometallics
_journal_page_first 4658
_journal_paper_doi 10.1021/om300429u
_journal_volume 31
_journal_year 2012
_chemical_formula_sum 'C27 H51 Ir N Si Ta'
_chemical_formula_weight 790.93
_chemical_name_systematic
; 
 ? 
;
_space_group_IT_number 15
_symmetry_cell_setting monoclinic
_symmetry_space_group_name_Hall '-C 2yc'
_symmetry_space_group_name_H-M 'C 1 2/c 1'
_atom_sites_solution_hydrogens geom
_atom_sites_solution_primary direct
_atom_sites_solution_secondary difmap
_audit_creation_method SHELXL-97
_cell_angle_alpha 90.00
_cell_angle_beta 98.5860(10)
_cell_angle_gamma 90.00
_cell_formula_units_Z 8
_cell_length_a 15.1581(4)
_cell_length_b 17.6572(6)
_cell_length_c 22.6264(7)
_cell_measurement_reflns_used 28589
_cell_measurement_temperature 123(2)
_cell_measurement_theta_max 27.48
_cell_measurement_theta_min 3.04
_cell_volume 5988.1(3)
_computing_cell_refinement 'PROCESS-AUTO (T.Higashi, 1998)'
_computing_data_collection 'PROCESS-AUTO (T.Higashi, 1998)'
_computing_data_reduction 'PROCESS-AUTO (T.Higashi, 1998)'
_computing_molecular_graphics 'ORTEX (P.McArdle, 1995)'
_computing_publication_material SHELXL-97
_computing_structure_refinement 'SHELXL-97 (Sheldrick, 1997)'
_computing_structure_solution 'SHELXS-97 (Sheldrick, 1990)'
_diffrn_ambient_temperature 123(2)
_diffrn_detector_area_resol_mean 100
_diffrn_measured_fraction_theta_full 0.997
_diffrn_measured_fraction_theta_max 0.997
_diffrn_measurement_device_type 'Rigaku R-AXIS RAPID Imaging Plate'
_diffrn_measurement_method 'oscillation photograph'
_diffrn_radiation_monochromator graphite
_diffrn_radiation_source 'Rigaku Rotating Anode ultraX18'
_diffrn_radiation_type MoK\a
_diffrn_radiation_wavelength 0.71069
_diffrn_reflns_av_R_equivalents 0.0625
_diffrn_reflns_av_sigmaI/netI 0.0518
_diffrn_reflns_limit_h_max 18
_diffrn_reflns_limit_h_min -19
_diffrn_reflns_limit_k_max 22
_diffrn_reflns_limit_k_min -22
_diffrn_reflns_limit_l_max 29
_diffrn_reflns_limit_l_min -29
_diffrn_reflns_number 28589
_diffrn_reflns_theta_full 27.48
_diffrn_reflns_theta_max 27.48
_diffrn_reflns_theta_min 3.04
_exptl_absorpt_coefficient_mu 8.146
_exptl_absorpt_correction_T_max 0.2597
_exptl_absorpt_correction_T_min 0.1158
_exptl_absorpt_correction_type numerical
_exptl_absorpt_process_details 'NUMABS (T.Higashi, 1999)'
_exptl_crystal_colour yellow
_exptl_crystal_density_diffrn 1.755
_exptl_crystal_density_meas ?
_exptl_crystal_density_method 'not measured'
_exptl_crystal_description block
_exptl_crystal_F_000 3072
_exptl_crystal_size_max 0.379
_exptl_crystal_size_mid 0.321
_exptl_crystal_size_min 0.277
_refine_diff_density_max 2.281
_refine_diff_density_min -1.452
_refine_diff_density_rms 0.158
_refine_ls_extinction_method none
_refine_ls_goodness_of_fit_ref 1.041
_refine_ls_hydrogen_treatment mixed
_refine_ls_matrix_type full
_refine_ls_number_parameters 297
_refine_ls_number_reflns 6841
_refine_ls_number_restraints 0
_refine_ls_restrained_S_all 1.041
_refine_ls_R_factor_all 0.0325
_refine_ls_R_factor_gt 0.0295
_refine_ls_shift/su_max 0.002
_refine_ls_shift/su_mean 0.000
_refine_ls_structure_factor_coef Fsqd
_refine_ls_weighting_details 'calc w=1/[\s^2^(Fo^2^)+(0.0111P)^2^+52.7572P] where P=(Fo^2^+2Fc^2^)/3'
_refine_ls_weighting_scheme calc
_refine_ls_wR_factor_gt 0.0721
_refine_ls_wR_factor_ref 0.0738
_reflns_number_gt 6363
_reflns_number_total 7068
_reflns_threshold_expression >2sigma(I)
_cod_data_source_file om300429u_si_002.cif
_cod_data_source_block 4a
_cod_depositor_comments
;
The following automatic conversions were performed:

'_symmetry_cell_setting' value 'Monoclinic' changed to 'monoclinic'
according to /home/saulius/struct/CIF-dictionaries/cif_core.dic
dictionary named 'cif_core.dic' version 2.4.2 from 2011-04-26.

Automatic conversion script
Id: cif_fix_values 1891 2012-01-12 08:04:46Z andrius 

The following automatic conversions were performed:

'_exptl_crystal_density_meas' value 'not measured' was changed to '?'
- the value is perceived as not measured.

Automatic conversion script
Id: cif_fix_values 3008 2015-01-20 13:52:24Z robertas 
;
_cod_original_sg_symbol_H-M C2/c
_cod_database_code 4078803

loop_
_symmetry_equiv_pos_as_xyz
'x, y, z'
'-x, y, -z+1/2'
'x+1/2, y+1/2, z'
'-x+1/2, y+1/2, -z+1/2'
'-x, -y, -z'
'x, -y, z-1/2'
'-x+1/2, -y+1/2, -z'
'x+1/2, -y+1/2, z-1/2'

loop_
_atom_site_label
_atom_site_type_symbol
_atom_site_fract_x
_atom_site_fract_y
_atom_site_fract_z
_atom_site_U_iso_or_equiv
_atom_site_adp_type
_atom_site_occupancy
_atom_site_symmetry_multiplicity
_atom_site_calc_flag
_atom_site_refinement_flags
_atom_site_disorder_assembly
_atom_site_disorder_group
Ir1 Ir 0.245684(11) 0.427779(10) 0.150259(8) 0.01976(6) Uani 1 1 d . . .
Ta1 Ta 0.279007(12) 0.553263(10) 0.089504(8) 0.02008(6) Uani 1 1 d . . .
Si1 Si 0.05327(10) 0.61531(9) 0.08504(7) 0.0322(3) Uani 1 1 d . . .
N1 N 0.3003(3) 0.6294(2) 0.14094(19) 0.0292(9) Uani 1 1 d . A .
C1 C 0.2207(3) 0.3038(3) 0.1523(2) 0.0272(10) Uani 1 1 d . . .
C2 C 0.3039(3) 0.3191(3) 0.1888(2) 0.0278(10) Uani 1 1 d . . .
C3 C 0.2866(3) 0.3688(3) 0.2369(2) 0.0283(10) Uani 1 1 d . . .
C4 C 0.1936(3) 0.3815(3) 0.2305(2) 0.0284(10) Uani 1 1 d . . .
C5 C 0.1519(3) 0.3423(3) 0.1770(2) 0.0283(10) Uani 1 1 d . . .
C6 C 0.2067(4) 0.2515(3) 0.0995(3) 0.0384(12) Uani 1 1 d . . .
H6A H 0.2617 0.2485 0.0817 0.051(19) Uiso 1 1 calc R . .
H6B H 0.1583 0.2708 0.0698 0.052(19) Uiso 1 1 calc R . .
H6C H 0.1911 0.2010 0.1125 0.06(2) Uiso 1 1 calc R . .
C7 C 0.3927(3) 0.2844(3) 0.1834(3) 0.0355(12) Uani 1 1 d . . .
H7A H 0.4398 0.3222 0.1938 0.045(18) Uiso 1 1 calc R . .
H7B H 0.3928 0.2673 0.1422 0.068 Uiso 1 1 calc R . .
H7C H 0.4034 0.2411 0.2106 0.068 Uiso 1 1 calc R . .
C8 C 0.3551(4) 0.3951(3) 0.2873(2) 0.0382(12) Uani 1 1 d . . .
H8A H 0.4118 0.4039 0.2725 0.057 Uiso 1 1 calc R . .
H8B H 0.3634 0.3563 0.3186 0.057 Uiso 1 1 calc R . .
H8C H 0.3349 0.4423 0.3037 0.057 Uiso 1 1 calc R . .
C9 C 0.1453(4) 0.4243(3) 0.2727(3) 0.0385(13) Uani 1 1 d . . .
H9A H 0.0908 0.4466 0.2506 0.06(2) Uiso 1 1 calc R . .
H9B H 0.1838 0.4647 0.2917 0.087 Uiso 1 1 calc R . .
H9C H 0.1295 0.3898 0.3033 0.053(19) Uiso 1 1 calc R . .
C10 C 0.0544(4) 0.3347(3) 0.1563(3) 0.0427(14) Uani 1 1 d . . .
H10A H 0.0237 0.3803 0.1671 0.07(2) Uiso 1 1 calc R . .
H10B H 0.0315 0.2905 0.1754 0.06(2) Uiso 1 1 calc R . .
H10C H 0.0437 0.3282 0.1128 0.096 Uiso 1 1 calc R . .
C11 C 0.3089(8) 0.5779(6) -0.0152(5) 0.028(2) Uiso 0.537(9) 1 d P A 1
C12 C 0.3227(8) 0.4963(7) -0.0056(5) 0.032(3) Uiso 0.537(9) 1 d P A 1
C13 C 0.3948(8) 0.4844(7) 0.0420(6) 0.032(2) Uiso 0.537(9) 1 d P A 1
C14 C 0.4246(6) 0.5560(7) 0.0615(4) 0.0227(19) Uiso 0.537(9) 1 d P A 1
C15 C 0.3773(7) 0.6123(5) 0.0275(4) 0.0161(17) Uiso 0.537(9) 1 d P A 1
C16 C 0.2498(10) 0.6210(8) -0.0629(6) 0.057(3) Uiso 0.537(9) 1 d P A 1
C17 C 0.2654(12) 0.4361(10) -0.0425(8) 0.073(5) Uiso 0.537(9) 1 d P A 1
C18 C 0.4312(11) 0.4076(10) 0.0613(7) 0.070(4) Uiso 0.537(9) 1 d P A 1
C19 C 0.5063(10) 0.5644(8) 0.1102(6) 0.057(4) Uiso 0.537(9) 1 d P A 1
C20 C 0.3990(8) 0.6948(7) 0.0348(5) 0.041(3) Uiso 0.537(9) 1 d P A 1
C11A C 0.3339(10) 0.5937(8) -0.0034(6) 0.030(3) Uiso 0.463(9) 1 d P A 2
C12A C 0.3083(7) 0.5176(7) -0.0182(5) 0.021(2) Uiso 0.463(9) 1 d P A 2
C13A C 0.3681(7) 0.4733(5) 0.0219(5) 0.016(2) Uiso 0.463(9) 1 d P A 2
C14A C 0.4256(8) 0.5220(9) 0.0606(5) 0.029(3) Uiso 0.463(9) 1 d P A 2
C15A C 0.4072(10) 0.5967(8) 0.0434(6) 0.032(3) Uiso 0.463(9) 1 d P A 2
C16A C 0.2872(12) 0.6607(10) -0.0451(8) 0.062(4) Uiso 0.463(9) 1 d P A 2
C17A C 0.2415(9) 0.4806(8) -0.0643(6) 0.042(3) Uiso 0.463(9) 1 d P A 2
C18A C 0.3810(9) 0.3896(7) 0.0277(6) 0.038(3) Uiso 0.463(9) 1 d P A 2
C19A C 0.5038(12) 0.5024(11) 0.1080(8) 0.070(5) Uiso 0.463(9) 1 d P A 2
C20A C 0.4490(15) 0.6748(12) 0.0641(9) 0.080(6) Uiso 0.463(9) 1 d P A 2
C21 C 0.3334(4) 0.6854(3) 0.1855(3) 0.0458(15) Uani 1 1 d . . .
H21A H 0.2861 0.7233 0.1884 0.069 Uiso 1 1 calc R A .
H21B H 0.3848 0.7121 0.1727 0.06(2) Uiso 1 1 calc R . .
C22 C 0.3624(5) 0.6501(5) 0.2468(3) 0.065(2) Uani 1 1 d . A .
H22A H 0.4087 0.6115 0.2435 0.07(2) Uiso 1 1 calc R . .
H22B H 0.3896 0.6898 0.2746 0.107 Uiso 1 1 calc R . .
C23 C 0.2882(6) 0.6140(4) 0.2726(3) 0.063(2) Uani 1 1 d . . .
H23A H 0.3110 0.5935 0.3122 0.094 Uiso 1 1 calc R A .
H23B H 0.2626 0.5729 0.2463 0.094 Uiso 1 1 calc R . .
H23C H 0.2420 0.6519 0.2763 0.05(2) Uiso 1 1 calc R . .
C24 C 0.1456(3) 0.5881(3) 0.0441(2) 0.0303(10) Uani 1 1 d . A .
H24A H 0.1553 0.6316 0.0182 0.07(2) Uiso 1 1 calc R . .
H24B H 0.1231 0.5460 0.0171 0.111 Uiso 1 1 calc R . .
C25 C -0.0423(4) 0.6546(4) 0.0313(3) 0.0550(18) Uani 1 1 d . A .
C26 C -0.0002(8) 0.5225(8) 0.1122(6) 0.041(3) Uiso 0.55(3) 1 d P A 1
C27 C 0.0880(8) 0.6774(8) 0.1508(6) 0.047(4) Uiso 0.55(3) 1 d P A 1
C26A C 0.0094(9) 0.5456(9) 0.1323(7) 0.034(4) Uiso 0.45(3) 1 d P A 2
C27A C 0.0948(9) 0.7057(9) 0.1292(7) 0.042(4) Uiso 0.45(3) 1 d P A 2
H28 H 0.215(5) 0.482(4) 0.163(3) 0.063 Uiso 1 1 d . . .
H29 H 0.226(5) 0.439(4) 0.075(3) 0.063 Uiso 1 1 d . . .
H30 H 0.338(5) 0.475(4) 0.157(3) 0.063 Uiso 1 1 d . . .

loop_
_atom_site_aniso_label
_atom_site_aniso_U_11
_atom_site_aniso_U_22
_atom_site_aniso_U_33
_atom_site_aniso_U_23
_atom_site_aniso_U_13
_atom_site_aniso_U_12
Ir1 0.01577(9) 0.02010(10) 0.02397(10) 0.00146(6) 0.00482(7) -0.00073(6)
Ta1 0.02068(10) 0.01847(10) 0.02216(10) -0.00204(6) 0.00665(7) -0.00336(6)
Si1 0.0265(7) 0.0359(8) 0.0340(7) 0.0031(6) 0.0033(6) 0.0088(6)
N1 0.027(2) 0.026(2) 0.036(2) -0.0070(18) 0.0107(18) -0.0074(17)
C1 0.021(2) 0.019(2) 0.041(3) 0.006(2) 0.005(2) 0.0025(18)
C2 0.024(2) 0.025(2) 0.035(2) 0.007(2) 0.006(2) 0.0026(19)
C3 0.029(2) 0.026(2) 0.031(2) 0.010(2) 0.006(2) 0.0016(19)
C4 0.027(2) 0.025(2) 0.035(2) 0.007(2) 0.011(2) 0.0002(19)
C5 0.020(2) 0.022(2) 0.044(3) 0.009(2) 0.006(2) -0.0019(18)
C6 0.041(3) 0.024(2) 0.047(3) 0.002(2) -0.003(3) -0.001(2)
C7 0.026(3) 0.037(3) 0.043(3) 0.008(2) 0.005(2) 0.010(2)
C8 0.036(3) 0.047(3) 0.030(3) 0.006(2) 0.001(2) 0.003(2)
C9 0.034(3) 0.047(3) 0.037(3) 0.008(2) 0.016(2) 0.005(2)
C10 0.023(3) 0.033(3) 0.072(4) 0.018(3) 0.007(3) -0.003(2)
C21 0.044(3) 0.038(3) 0.059(4) -0.024(3) 0.017(3) -0.016(3)
C22 0.057(4) 0.077(5) 0.057(4) -0.043(4) -0.010(3) 0.008(4)
C23 0.095(6) 0.059(4) 0.035(3) -0.013(3) 0.011(4) 0.007(4)
C24 0.028(3) 0.035(3) 0.028(2) 0.005(2) 0.006(2) 0.000(2)
C25 0.030(3) 0.072(5) 0.061(4) 0.032(4) -0.002(3) 0.012(3)

loop_
_atom_type_symbol
_atom_type_description
_atom_type_scat_dispersion_real
_atom_type_scat_dispersion_imag
_atom_type_scat_source
C C 0.0033 0.0016 'International Tables Vol C Tables 4.2.6.8 and 6.1.1.4'
H H 0.0000 0.0000 'International Tables Vol C Tables 4.2.6.8 and 6.1.1.4'
Ir Ir -1.4442 7.9887 'International Tables Vol C Tables 4.2.6.8 and 6.1.1.4'
N N 0.0061 0.0033 'International Tables Vol C Tables 4.2.6.8 and 6.1.1.4'
Si Si 0.0817 0.0704 'International Tables Vol C Tables 4.2.6.8 and 6.1.1.4'
Ta Ta -0.7052 6.5227 'International Tables Vol C Tables 4.2.6.8 and 6.1.1.4'

loop_
_geom_angle_atom_site_label_1
_geom_angle_atom_site_label_2
_geom_angle_atom_site_label_3
_geom_angle
C5 Ir1 C1 37.46(17)
C5 Ir1 C3 63.06(19)
C1 Ir1 C3 63.06(19)
C5 Ir1 C2 62.67(17)
C1 Ir1 C2 37.34(18)
C3 Ir1 C2 37.99(18)
C5 Ir1 C4 38.09(19)
C1 Ir1 C4 62.76(18)
C3 Ir1 C4 36.93(17)
C2 Ir1 C4 62.40(17)
C5 Ir1 Ta1 151.05(13)
C1 Ir1 Ta1 149.95(13)
C3 Ir1 Ta1 141.78(13)
C2 Ir1 Ta1 144.32(12)
C4 Ir1 Ta1 146.01(13)
N1 Ta1 C24 99.1(2)
N1 Ta1 C14 94.2(3)
C24 Ta1 C14 133.5(3)
N1 Ta1 C15 89.2(2)
C24 Ta1 C15 102.1(3)
C14 Ta1 C15 33.5(3)
N1 Ta1 C15A 87.9(3)
C24 Ta1 C15A 116.2(4)
C14 Ta1 C15A 20.1(3)
C15 Ta1 C15A 14.1(3)
N1 Ta1 C14A 105.1(4)
C24 Ta1 C14A 137.3(3)
C14 Ta1 C14A 14.1(3)
C15 Ta1 C14A 44.7(4)
C15A Ta1 C14A 32.8(4)
N1 Ta1 C11A 106.7(4)
C24 Ta1 C11A 85.7(4)
C14 Ta1 C11A 47.8(4)
C15 Ta1 C11A 22.2(4)
C15A Ta1 C11A 33.3(5)
C14A Ta1 C11A 53.9(4)
N1 Ta1 C13 125.3(4)
C24 Ta1 C13 125.8(3)
C14 Ta1 C13 32.9(3)
C15 Ta1 C13 55.3(3)
C15A Ta1 C13 47.2(4)
C14A Ta1 C13 20.4(3)
C11A Ta1 C13 55.3(4)
N1 Ta1 C11 116.5(3)
C24 Ta1 C11 78.2(3)
C14 Ta1 C11 56.1(4)
C15 Ta1 C11 33.9(3)
C15A Ta1 C11 44.2(4)
C14A Ta1 C11 59.6(4)
C11A Ta1 C11 11.7(3)
C13 Ta1 C11 56.2(3)
N1 Ta1 C12 143.8(3)
C24 Ta1 C12 93.0(3)
C14 Ta1 C12 54.4(3)
C15 Ta1 C12 54.8(3)
C15A Ta1 C12 56.3(4)
C14A Ta1 C12 48.1(4)
C11A Ta1 C12 40.1(4)
C13 Ta1 C12 32.9(4)
C11 Ta1 C12 33.6(4)
N1 Ta1 C13A 137.4(3)
C24 Ta1 C13A 113.3(3)
C14 Ta1 C13A 43.4(3)
C15 Ta1 C13A 58.4(3)
C15A Ta1 C13A 53.7(4)
C14A Ta1 C13A 32.6(4)
C11A Ta1 C13A 52.3(4)
C13 Ta1 C13A 13.2(3)
C11 Ta1 C13A 50.0(3)
C12 Ta1 C13A 21.2(3)
N1 Ta1 C12A 138.8(3)
C24 Ta1 C12A 84.6(3)
C14 Ta1 C12A 57.7(3)
C15 Ta1 C12A 50.3(3)
C15A Ta1 C12A 55.0(4)
C14A Ta1 C12A 54.2(4)
C11A Ta1 C12A 32.3(4)
C13 Ta1 C12A 42.0(4)
C11 Ta1 C12A 23.9(3)
C12 Ta1 C12A 11.0(3)
C13A Ta1 C12A 31.5(3)
C26A Si1 C24 119.2(5)
C26A Si1 C27 90.8(6)
C24 Si1 C27 114.0(4)
C26A Si1 C25 108.4(5)
C24 Si1 C25 109.8(3)
C27 Si1 C25 113.5(5)
C26A Si1 C27A 111.9(6)
C24 Si1 C27A 105.1(5)
C27 Si1 C27A 21.6(5)
C25 Si1 C27A 100.9(5)
C26A Si1 C26 18.1(4)
C24 Si1 C26 108.5(4)
C27 Si1 C26 108.8(6)
C25 Si1 C26 101.3(4)
C27A Si1 C26 129.9(6)
C21 N1 Ta1 169.7(4)
C5 C1 C2 108.5(4)
C5 C1 C6 125.5(5)
C2 C1 C6 125.8(4)
C5 C1 Ir1 71.1(3)
C2 C1 Ir1 71.7(3)
C6 C1 Ir1 126.5(3)
C1 C2 C3 107.8(4)
C1 C2 C7 127.0(5)
C3 C2 C7 124.9(5)
C1 C2 Ir1 70.9(3)
C3 C2 Ir1 70.7(3)
C7 C2 Ir1 128.7(3)
C4 C3 C2 107.9(4)
C4 C3 C8 126.7(5)
C2 C3 C8 125.2(5)
C4 C3 Ir1 72.0(3)
C2 C3 Ir1 71.3(3)
C8 C3 Ir1 126.6(4)
C3 C4 C5 108.2(4)
C3 C4 C9 126.3(5)
C5 C4 C9 125.4(5)
C3 C4 Ir1 71.0(3)
C5 C4 Ir1 70.2(3)
C9 C4 Ir1 126.9(4)
C1 C5 C4 107.5(4)
C1 C5 C10 125.7(5)
C4 C5 C10 126.3(5)
C1 C5 Ir1 71.4(3)
C4 C5 Ir1 71.7(3)
C10 C5 Ir1 128.5(4)
C15 C11 C12 104.1(9)
C15 C11 C16 124.0(11)
C12 C11 C16 131.3(12)
C15 C11 Ta1 69.8(5)
C12 C11 Ta1 74.5(6)
C16 C11 Ta1 126.4(8)
C13 C12 C11 109.3(10)
C13 C12 C17 127.8(13)
C11 C12 C17 122.9(13)
C13 C12 Ta1 71.9(6)
C11 C12 Ta1 71.8(6)
C17 C12 Ta1 122.3(9)
C14 C13 C12 106.4(9)
C14 C13 C18 129.7(14)
C12 C13 C18 123.8(13)
C14 C13 Ta1 68.8(5)
C12 C13 Ta1 75.3(6)
C18 C13 Ta1 124.2(8)
C15 C14 C13 111.0(9)
C15 C14 C19 128.5(11)
C13 C14 C19 120.2(12)
C15 C14 Ta1 74.9(5)
C13 C14 Ta1 78.3(6)
C19 C14 Ta1 119.4(7)
C14 C15 C11 109.2(8)
C14 C15 C20 123.3(10)
C11 C15 C20 127.5(10)
C14 C15 Ta1 71.5(5)
C11 C15 Ta1 76.3(5)
C20 C15 Ta1 119.9(6)
C15A C11A C12A 111.5(11)
C15A C11A C16A 129.6(14)
C12A C11A C16A 118.4(14)
C15A C11A Ta1 72.6(7)
C12A C11A Ta1 79.2(7)
C16A C11A Ta1 122.3(9)
C13A C12A C11A 104.2(10)
C13A C12A C17A 120.5(11)
C11A C12A C17A 135.2(13)
C13A C12A Ta1 73.7(6)
C11A C12A Ta1 68.5(6)
C17A C12A Ta1 124.4(7)
C12A C13A C14A 109.5(9)
C12A C13A C18A 131.7(11)
C14A C13A C18A 118.7(11)
C12A C13A Ta1 74.8(5)
C14A C13A Ta1 68.6(6)
C18A C13A Ta1 123.8(6)
C15A C14A C13A 108.7(10)
C15A C14A C19A 121.1(15)
C13A C14A C19A 129.7(14)
C15A C14A Ta1 73.3(7)
C13A C14A Ta1 78.8(6)
C19A C14A Ta1 120.2(9)
C14A C15A C11A 106.0(11)
C14A C15A C20A 134.3(16)
C11A C15A C20A 119.7(16)
C14A C15A Ta1 74.0(7)
C11A C15A Ta1 74.0(7)
C20A C15A Ta1 117.3(10)
N1 C21 C22 112.1(5)
C23 C22 C21 113.6(6)
Si1 C24 Ta1 123.1(3)

loop_
_geom_bond_atom_site_label_1
_geom_bond_atom_site_label_2
_geom_bond_distance
Ir1 C5 2.219(4)
Ir1 C1 2.223(5)
Ir1 C3 2.226(5)
Ir1 C2 2.234(5)
Ir1 C4 2.239(5)
Ir1 Ta1 2.6947(2)
Ta1 N1 1.776(4)
Ta1 C24 2.214(5)
Ta1 C14 2.385(9)
Ta1 C15 2.428(8)
Ta1 C15A 2.461(12)
Ta1 C14A 2.470(11)
Ta1 C11A 2.479(12)
Ta1 C13 2.506(10)
Ta1 C11 2.514(10)
Ta1 C12 2.550(10)
Ta1 C13A 2.603(9)
Ta1 C12A 2.618(10)
Si1 C26A 1.820(12)
Si1 C24 1.853(5)
Si1 C27 1.859(12)
Si1 C25 1.879(6)
Si1 C27A 1.938(14)
Si1 C26 1.968(12)
N1 C21 1.447(7)
C1 C5 1.426(7)
C1 C2 1.427(7)
C1 C6 1.499(7)
C2 C3 1.452(7)
C2 C7 1.501(7)
C3 C4 1.414(7)
C3 C8 1.496(8)
C4 C5 1.455(7)
C4 C9 1.493(7)
C5 C10 1.488(7)
C11 C15 1.442(14)
C11 C12 1.466(16)
C11 C16 1.502(18)
C12 C13 1.431(16)
C12 C17 1.54(2)
C13 C14 1.391(15)
C13 C18 1.505(19)
C14 C15 1.390(13)
C14 C19 1.536(17)
C15 C20 1.496(14)
C11A C15A 1.417(19)
C11A C12A 1.423(17)
C11A C16A 1.61(2)
C12A C13A 1.417(15)
C12A C17A 1.492(17)
C13A C14A 1.427(15)
C13A C18A 1.494(16)
C14A C15A 1.392(18)
C14A C19A 1.52(2)
C15A C20A 1.56(2)
C21 C22 1.526(10)
C22 C23 1.485(11)

loop_
_geom_torsion_atom_site_label_1
_geom_torsion_atom_site_label_2
_geom_torsion_atom_site_label_3
_geom_torsion_atom_site_label_4
_geom_torsion
C24 Ta1 N1 C21 -174(2)
C14 Ta1 N1 C21 -38(2)
C15 Ta1 N1 C21 -72(2)
C15A Ta1 N1 C21 -58(2)
C14A Ta1 N1 C21 -29(2)
C11A Ta1 N1 C21 -85(2)
C13 Ta1 N1 C21 -27(2)
C11 Ta1 N1 C21 -92(2)
C12 Ta1 N1 C21 -66(2)
C13A Ta1 N1 C21 -34(2)
C12A Ta1 N1 C21 -82(2)
C3 Ir1 C1 C5 80.1(3)
C2 Ir1 C1 C5 117.8(4)
C4 Ir1 C1 C5 38.4(3)
Ta1 Ir1 C1 C5 -128.1(3)
C5 Ir1 C1 C2 -117.8(4)
C3 Ir1 C1 C2 -37.7(3)
C4 Ir1 C1 C2 -79.4(3)
Ta1 Ir1 C1 C2 114.1(3)
C5 Ir1 C1 C6 120.7(6)
C3 Ir1 C1 C6 -159.2(5)
C2 Ir1 C1 C6 -121.5(5)
C4 Ir1 C1 C6 159.1(5)
Ta1 Ir1 C1 C6 -7.4(6)
C5 C1 C2 C3 -0.5(5)
C6 C1 C2 C3 -176.3(5)
Ir1 C1 C2 C3 61.4(3)
C5 C1 C2 C7 173.5(5)
C6 C1 C2 C7 -2.3(8)
Ir1 C1 C2 C7 -124.6(5)
C5 C1 C2 Ir1 -62.0(3)
C6 C1 C2 Ir1 122.2(5)
C5 Ir1 C2 C1 37.3(3)
C3 Ir1 C2 C1 117.7(4)
C4 Ir1 C2 C1 80.4(3)
Ta1 Ir1 C2 C1 -128.4(3)
C5 Ir1 C2 C3 -80.4(3)
C1 Ir1 C2 C3 -117.7(4)
C4 Ir1 C2 C3 -37.2(3)
Ta1 Ir1 C2 C3 113.9(3)
C5 Ir1 C2 C7 159.8(5)
C1 Ir1 C2 C7 122.6(6)
C3 Ir1 C2 C7 -119.8(6)
C4 Ir1 C2 C7 -157.0(5)
Ta1 Ir1 C2 C7 -5.9(6)
C1 C2 C3 C4 1.6(5)
C7 C2 C3 C4 -172.6(5)
Ir1 C2 C3 C4 63.2(3)
C1 C2 C3 C8 176.4(5)
C7 C2 C3 C8 2.2(8)
Ir1 C2 C3 C8 -122.1(5)
C1 C2 C3 Ir1 -61.6(3)
C7 C2 C3 Ir1 124.3(5)
C5 Ir1 C3 C4 -37.5(3)
C1 Ir1 C3 C4 -79.7(3)
C2 Ir1 C3 C4 -116.8(4)
Ta1 Ir1 C3 C4 122.7(3)
C5 Ir1 C3 C2 79.3(3)
C1 Ir1 C3 C2 37.1(3)
C4 Ir1 C3 C2 116.8(4)
Ta1 Ir1 C3 C2 -120.5(3)
C5 Ir1 C3 C8 -160.3(5)
C1 Ir1 C3 C8 157.5(5)
C2 Ir1 C3 C8 120.5(6)
C4 Ir1 C3 C8 -122.8(6)
Ta1 Ir1 C3 C8 0.0(6)
C2 C3 C4 C5 -2.0(5)
C8 C3 C4 C5 -176.7(5)
Ir1 C3 C4 C5 60.7(3)
C2 C3 C4 C9 175.0(5)
C8 C3 C4 C9 0.3(8)
Ir1 C3 C4 C9 -122.3(5)
C2 C3 C4 Ir1 -62.7(3)
C8 C3 C4 Ir1 122.7(5)
C5 Ir1 C4 C3 118.4(4)
C1 Ir1 C4 C3 80.6(3)
C2 Ir1 C4 C3 38.3(3)
Ta1 Ir1 C4 C3 -111.5(3)
C1 Ir1 C4 C5 -37.8(3)
C3 Ir1 C4 C5 -118.4(4)
C2 Ir1 C4 C5 -80.0(3)
Ta1 Ir1 C4 C5 130.2(3)
C5 Ir1 C4 C9 -120.0(6)
C1 Ir1 C4 C9 -157.8(5)
C3 Ir1 C4 C9 121.6(6)
C2 Ir1 C4 C9 159.9(5)
Ta1 Ir1 C4 C9 10.1(6)
C2 C1 C5 C4 -0.7(5)
C6 C1 C5 C4 175.1(5)
Ir1 C1 C5 C4 -63.1(3)
C2 C1 C5 C10 -173.1(5)
C6 C1 C5 C10 2.8(8)
Ir1 C1 C5 C10 124.6(5)
C2 C1 C5 Ir1 62.4(3)
C6 C1 C5 Ir1 -121.8(5)
C3 C4 C5 C1 1.7(5)
C9 C4 C5 C1 -175.3(5)
Ir1 C4 C5 C1 62.9(3)
C3 C4 C5 C10 174.0(5)
C9 C4 C5 C10 -3.0(8)
Ir1 C4 C5 C10 -124.8(5)
C3 C4 C5 Ir1 -61.2(3)
C9 C4 C5 Ir1 121.8(5)
C3 Ir1 C5 C1 -80.1(3)
C2 Ir1 C5 C1 -37.2(3)
C4 Ir1 C5 C1 -116.4(4)
Ta1 Ir1 C5 C1 125.5(3)
C1 Ir1 C5 C4 116.4(4)
C3 Ir1 C5 C4 36.4(3)
C2 Ir1 C5 C4 79.3(3)
Ta1 Ir1 C5 C4 -118.0(3)
C1 Ir1 C5 C10 -121.3(6)
C3 Ir1 C5 C10 158.6(6)
C2 Ir1 C5 C10 -158.5(6)
C4 Ir1 C5 C10 122.2(6)
Ta1 Ir1 C5 C10 4.2(7)
N1 Ta1 C11 C15 39.7(6)
C24 Ta1 C11 C15 134.0(6)
C14 Ta1 C11 C15 -36.7(5)
C15A Ta1 C11 C15 -15.5(6)
C14A Ta1 C11 C15 -52.9(6)
C11A Ta1 C11 C15 4.8(19)
C13 Ta1 C11 C15 -76.7(6)
C12 Ta1 C11 C15 -111.7(9)
C13A Ta1 C11 C15 -91.3(6)
C12A Ta1 C11 C15 -122.5(11)
N1 Ta1 C11 C12 151.4(6)
C24 Ta1 C11 C12 -114.2(7)
C14 Ta1 C11 C12 75.0(7)
C15 Ta1 C11 C12 111.7(9)
C15A Ta1 C11 C12 96.2(8)
C14A Ta1 C11 C12 58.9(7)
C11A Ta1 C11 C12 117(2)
C13 Ta1 C11 C12 35.1(6)
C13A Ta1 C11 C12 20.4(6)
C12A Ta1 C11 C12 -10.7(9)
N1 Ta1 C11 C16 -78.3(11)
C24 Ta1 C11 C16 16.1(11)
C14 Ta1 C11 C16 -154.7(13)
C15 Ta1 C11 C16 -118.0(13)
C15A Ta1 C11 C16 -133.5(14)
C14A Ta1 C11 C16 -170.8(13)
C11A Ta1 C11 C16 -113(3)
C13 Ta1 C11 C16 165.4(13)
C12 Ta1 C11 C16 130.3(15)
C13A Ta1 C11 C16 150.7(13)
C12A Ta1 C11 C16 119.5(17)
C15 C11 C12 C13 1.5(11)
C16 C11 C12 C13 172.4(11)
Ta1 C11 C12 C13 -62.4(7)
C15 C11 C12 C17 -178.8(11)
C16 C11 C12 C17 -7.9(19)
Ta1 C11 C12 C17 117.2(11)
C15 C11 C12 Ta1 64.0(6)
C16 C11 C12 Ta1 -125.2(12)
N1 Ta1 C12 C13 71.9(10)
C24 Ta1 C12 C13 -178.3(7)
C14 Ta1 C12 C13 37.5(6)
C15 Ta1 C12 C13 79.0(7)
C15A Ta1 C12 C13 61.9(7)
C14A Ta1 C12 C13 21.3(6)
C11A Ta1 C12 C13 101.9(9)
C11 Ta1 C12 C13 118.3(10)
C13A Ta1 C12 C13 -13.8(8)
C12A Ta1 C12 C13 142(2)
N1 Ta1 C12 C11 -46.4(10)
C24 Ta1 C12 C11 63.4(7)
C14 Ta1 C12 C11 -80.8(7)
C15 Ta1 C12 C11 -39.3(6)
C15A Ta1 C12 C11 -56.4(7)
C14A Ta1 C12 C11 -97.0(8)
C11A Ta1 C12 C11 -16.4(6)
C13 Ta1 C12 C11 -118.3(10)
C13A Ta1 C12 C11 -132.1(12)
C12A Ta1 C12 C11 23.2(19)
N1 Ta1 C12 C17 -164.3(9)
C24 Ta1 C12 C17 -54.5(12)
C14 Ta1 C12 C17 161.3(14)
C15 Ta1 C12 C17 -157.2(14)
C15A Ta1 C12 C17 -174.3(14)
C14A Ta1 C12 C17 145.1(15)
C11A Ta1 C12 C17 -134.3(15)
C13 Ta1 C12 C17 123.8(16)
C11 Ta1 C12 C17 -117.9(15)
C13A Ta1 C12 C17 110.0(17)
C12A Ta1 C12 C17 -95(2)
C11 C12 C13 C14 0.3(11)
C17 C12 C13 C14 -179.4(12)
Ta1 C12 C13 C14 -62.1(7)
C11 C12 C13 C18 -176.0(11)
C17 C12 C13 C18 4.4(19)
Ta1 C12 C13 C18 121.6(11)
C11 C12 C13 Ta1 62.4(7)
C17 C12 C13 Ta1 -117.2(12)
N1 Ta1 C13 C14 -22.0(8)
C24 Ta1 C13 C14 116.5(7)
C15 Ta1 C13 C14 37.3(5)
C15A Ta1 C13 C14 22.3(6)
C14A Ta1 C13 C14 -14.6(10)
C11A Ta1 C13 C14 64.3(7)
C11 Ta1 C13 C14 78.5(7)
C12 Ta1 C13 C14 114.5(9)
C13A Ta1 C13 C14 136.6(17)
C12A Ta1 C13 C14 104.2(7)
N1 Ta1 C13 C12 -136.5(7)
C24 Ta1 C13 C12 2.1(8)
C14 Ta1 C13 C12 -114.5(9)
C15 Ta1 C13 C12 -77.2(7)
C15A Ta1 C13 C12 -92.1(8)
C14A Ta1 C13 C12 -129.1(13)
C11A Ta1 C13 C12 -50.1(7)
C11 Ta1 C13 C12 -36.0(6)
C13A Ta1 C13 C12 22.1(13)
C12A Ta1 C13 C12 -10.3(6)
N1 Ta1 C13 C18 102.3(12)
C24 Ta1 C13 C18 -119.1(12)
C14 Ta1 C13 C18 124.3(16)
C15 Ta1 C13 C18 161.6(15)
C15A Ta1 C13 C18 146.7(16)
C14A Ta1 C13 C18 109.8(19)
C11A Ta1 C13 C18 -171.3(15)
C11 Ta1 C13 C18 -157.1(15)
C12 Ta1 C13 C18 -121.2(16)
C13A Ta1 C13 C18 -99(2)
C12A Ta1 C13 C18 -131.4(15)
C12 C13 C14 C15 -2.1(11)
C18 C13 C14 C15 173.8(11)
Ta1 C13 C14 C15 -68.7(6)
C12 C13 C14 C19 -176.1(9)
C18 C13 C14 C19 -0.2(17)
Ta1 C13 C14 C19 117.4(9)
C12 C13 C14 Ta1 66.5(7)
C18 C13 C14 Ta1 -117.5(12)
N1 Ta1 C14 C15 -82.1(6)
C24 Ta1 C14 C15 24.6(8)
C15A Ta1 C14 C15 -10.0(10)
C14A Ta1 C14 C15 136.9(18)
C11A Ta1 C14 C15 26.6(5)
C13 Ta1 C14 C15 115.7(8)
C11 Ta1 C14 C15 37.1(5)
C12 Ta1 C14 C15 78.3(6)
C13A Ta1 C14 C15 102.5(6)
C12A Ta1 C14 C15 65.6(6)
N1 Ta1 C14 C13 162.1(7)
C24 Ta1 C14 C13 -91.1(8)
C15 Ta1 C14 C13 -115.7(8)
C15A Ta1 C14 C13 -125.7(13)
C14A Ta1 C14 C13 21.1(14)
C11A Ta1 C14 C13 -89.1(8)
C11 Ta1 C14 C13 -78.6(7)
C12 Ta1 C14 C13 -37.4(6)
C13A Ta1 C14 C13 -13.2(5)
C12A Ta1 C14 C13 -50.1(6)
N1 Ta1 C14 C19 43.8(10)
C24 Ta1 C14 C19 150.6(8)
C15 Ta1 C14 C19 126.0(13)
C15A Ta1 C14 C19 116.0(17)
C14A Ta1 C14 C19 -97(2)
C11A Ta1 C14 C19 152.6(13)
C13 Ta1 C14 C19 -118.3(14)
C11 Ta1 C14 C19 163.1(12)
C12 Ta1 C14 C19 -155.7(12)
C13A Ta1 C14 C19 -131.5(12)
C12A Ta1 C14 C19 -168.4(12)
C13 C14 C15 C11 3.2(10)
C19 C14 C15 C11 176.5(10)
Ta1 C14 C15 C11 -67.6(6)
C13 C14 C15 C20 -175.0(8)
C19 C14 C15 C20 -1.7(15)
Ta1 C14 C15 C20 114.2(8)
C13 C14 C15 Ta1 70.8(7)
C19 C14 C15 Ta1 -115.8(11)
C12 C11 C15 C14 -2.8(10)
C16 C11 C15 C14 -174.5(10)
Ta1 C11 C15 C14 64.5(6)
C12 C11 C15 C20 175.3(9)
C16 C11 C15 C20 3.5(15)
Ta1 C11 C15 C20 -117.4(9)
C12 C11 C15 Ta1 -67.3(7)
C16 C11 C15 Ta1 120.9(10)
N1 Ta1 C15 C14 98.9(6)
C24 Ta1 C15 C14 -162.0(6)
C15A Ta1 C15 C14 14.1(14)
C14A Ta1 C15 C14 -13.7(6)
C11A Ta1 C15 C14 -118.6(11)
C13 Ta1 C15 C14 -36.6(6)
C11 Ta1 C15 C14 -116.0(8)
C12 Ta1 C15 C14 -76.9(6)
C13A Ta1 C15 C14 -51.9(6)
C12A Ta1 C15 C14 -89.7(6)
N1 Ta1 C15 C11 -145.2(6)
C24 Ta1 C15 C11 -46.0(6)
C14 Ta1 C15 C11 116.0(8)
C15A Ta1 C15 C11 130.1(17)
C14A Ta1 C15 C11 102.3(7)
C11A Ta1 C15 C11 -2.6(10)
C13 Ta1 C15 C11 79.4(6)
C12 Ta1 C15 C11 39.0(6)
C13A Ta1 C15 C11 64.1(6)
C12A Ta1 C15 C11 26.3(6)
N1 Ta1 C15 C20 -19.5(8)
C24 Ta1 C15 C20 79.6(8)
C14 Ta1 C15 C20 -118.4(11)
C15A Ta1 C15 C20 -104.3(19)
C14A Ta1 C15 C20 -132.1(11)
C11A Ta1 C15 C20 123.0(14)
C13 Ta1 C15 C20 -155.0(11)
C11 Ta1 C15 C20 125.6(11)
C12 Ta1 C15 C20 164.7(11)
C13A Ta1 C15 C20 -170.3(10)
C12A Ta1 C15 C20 151.9(11)
N1 Ta1 C11A C15A 58.4(8)
C24 Ta1 C11A C15A 156.6(8)
C14 Ta1 C11A C15A -21.9(6)
C15 Ta1 C11A C15A 19.0(8)
C14A Ta1 C11A C15A -38.3(7)
C13 Ta1 C11A C15A -63.3(8)
C11 Ta1 C11A C15A -154(3)
C12 Ta1 C11A C15A -103.6(9)
C13A Ta1 C11A C15A -79.3(8)
C12A Ta1 C11A C15A -116.8(11)
N1 Ta1 C11A C12A 175.2(7)
C24 Ta1 C11A C12A -86.6(8)
C14 Ta1 C11A C12A 94.9(8)
C15 Ta1 C11A C12A 135.8(13)
C15A Ta1 C11A C12A 116.8(11)
C14A Ta1 C11A C12A 78.5(8)
C13 Ta1 C11A C12A 53.5(7)
C11 Ta1 C11A C12A -37.0(19)
C12 Ta1 C11A C12A 13.2(6)
C13A Ta1 C11A C12A 37.5(6)
N1 Ta1 C11A C16A -67.9(12)
C24 Ta1 C11A C16A 30.3(12)
C14 Ta1 C11A C16A -148.2(15)
C15 Ta1 C11A C16A -107.3(17)
C15A Ta1 C11A C16A -126.3(17)
C14A Ta1 C11A C16A -164.6(15)
C13 Ta1 C11A C16A 170.4(15)
C11 Ta1 C11A C16A 80(2)
C12 Ta1 C11A C16A 130.1(16)
C13A Ta1 C11A C16A 154.4(15)
C12A Ta1 C11A C16A 116.9(16)
C15A C11A C12A C13A 0.6(12)
C16A C11A C12A C13A 173.3(10)
Ta1 C11A C12A C13A -65.7(7)
C15A C11A C12A C17A -176.0(12)
C16A C11A C12A C17A -3(2)
Ta1 C11A C12A C17A 117.7(13)
C15A C11A C12A Ta1 66.3(8)
C16A C11A C12A Ta1 -121.0(11)
N1 Ta1 C12A C13A 106.0(7)
C24 Ta1 C12A C13A -156.5(6)
C14 Ta1 C12A C13A 52.1(6)
C15 Ta1 C12A C13A 92.9(7)
C15A Ta1 C12A C13A 76.1(7)
C14A Ta1 C12A C13A 35.6(6)
C11A Ta1 C12A C13A 112.9(10)
C13 Ta1 C12A C13A 13.5(6)
C11 Ta1 C12A C13A 130.6(11)
C12 Ta1 C12A C13A -16.8(19)
N1 Ta1 C12A C11A -7.0(10)
C24 Ta1 C12A C11A 90.6(8)
C14 Ta1 C12A C11A -60.8(8)
C15 Ta1 C12A C11A -20.0(7)
C15A Ta1 C12A C11A -36.8(8)
C14A Ta1 C12A C11A -77.3(8)
C13 Ta1 C12A C11A -99.4(9)
C11 Ta1 C12A C11A 17.6(9)
C12 Ta1 C12A C11A -130(2)
C13A Ta1 C12A C11A -112.9(10)
N1 Ta1 C12A C17A -137.9(9)
C24 Ta1 C12A C17A -40.3(10)
C14 Ta1 C12A C17A 168.3(13)
C15 Ta1 C12A C17A -150.9(13)
C15A Ta1 C12A C17A -167.7(14)
C14A Ta1 C12A C17A 151.8(13)
C11A Ta1 C12A C17A -130.9(16)
C13 Ta1 C12A C17A 129.7(14)
C11 Ta1 C12A C17A -113.3(16)
C12 Ta1 C12A C17A 99(2)
C13A Ta1 C12A C17A 116.2(14)
C11A C12A C13A C14A 1.9(11)
C17A C12A C13A C14A 179.1(10)
Ta1 C12A C13A C14A -60.2(7)
C11A C12A C13A C18A -175.8(10)
C17A C12A C13A C18A 1.4(17)
Ta1 C12A C13A C18A 122.1(11)
C11A C12A C13A Ta1 62.1(7)
C17A C12A C13A Ta1 -120.7(10)
N1 Ta1 C13A C12A -110.6(7)
C24 Ta1 C13A C12A 25.7(7)
C14 Ta1 C13A C12A -103.8(7)
C15 Ta1 C13A C12A -64.5(6)
C15A Ta1 C13A C12A -80.5(7)
C14A Ta1 C13A C12A -118.5(9)
C11A Ta1 C13A C12A -38.5(7)
C13 Ta1 C13A C12A -136.7(17)
C11 Ta1 C13A C12A -23.6(6)
C12 Ta1 C13A C12A 8.8(10)
N1 Ta1 C13A C14A 7.9(9)
C24 Ta1 C13A C14A 144.2(7)
C14 Ta1 C13A C14A 14.8(6)
C15 Ta1 C13A C14A 54.1(7)
C15A Ta1 C13A C14A 38.0(7)
C11A Ta1 C13A C14A 80.1(8)
C13 Ta1 C13A C14A -18.2(14)
C11 Ta1 C13A C14A 94.9(8)
C12 Ta1 C13A C14A 127.3(12)
C12A Ta1 C13A C14A 118.5(9)
N1 Ta1 C13A C18A 119.0(9)
C24 Ta1 C13A C18A -104.7(9)
C14 Ta1 C13A C18A 125.8(12)
C15 Ta1 C13A C18A 165.1(12)
C15A Ta1 C13A C18A 149.1(13)
C14A Ta1 C13A C18A 111.1(13)
C11A Ta1 C13A C18A -168.9(13)
C13 Ta1 C13A C18A 92.9(18)
C11 Ta1 C13A C18A -154.0(12)
C12 Ta1 C13A C18A -121.6(16)
C12A Ta1 C13A C18A -130.4(13)
C12A C13A C14A C15A -3.8(12)
C18A C13A C14A C15A 174.3(9)
Ta1 C13A C14A C15A -67.9(8)
C12A C13A C14A C19A -175.7(12)
C18A C13A C14A C19A 2.3(17)
Ta1 C13A C14A C19A 120.2(14)
C12A C13A C14A Ta1 64.1(7)
C18A C13A C14A Ta1 -117.8(8)
N1 Ta1 C14A C15A -60.9(8)
C24 Ta1 C14A C15A 61.3(11)
C14 Ta1 C14A C15A -20.3(14)
C15 Ta1 C14A C15A 12.1(6)
C11A Ta1 C14A C15A 39.0(7)
C13 Ta1 C14A C15A 125.4(14)
C11 Ta1 C14A C15A 51.3(7)
C12 Ta1 C14A C15A 90.9(8)
C13A Ta1 C14A C15A 113.6(10)
C12A Ta1 C14A C15A 79.1(8)
N1 Ta1 C14A C13A -174.5(6)
C24 Ta1 C14A C13A -52.3(10)
C14 Ta1 C14A C13A -133.9(19)
C15 Ta1 C14A C13A -101.5(7)
C15A Ta1 C14A C13A -113.6(10)
C11A Ta1 C14A C13A -74.6(7)
C13 Ta1 C14A C13A 11.8(9)
C11 Ta1 C14A C13A -62.3(6)
C12 Ta1 C14A C13A -22.7(5)
C12A Ta1 C14A C13A -34.5(5)
N1 Ta1 C14A C19A 55.9(13)
C24 Ta1 C14A C19A 178.0(10)
C14 Ta1 C14A C19A 96(2)
C15 Ta1 C14A C19A 128.9(15)
C15A Ta1 C14A C19A 116.7(17)
C11A Ta1 C14A C19A 155.7(16)
C13 Ta1 C14A C19A -118(2)
C11 Ta1 C14A C19A 168.0(15)
C12 Ta1 C14A C19A -152.4(16)
C13A Ta1 C14A C19A -129.7(17)
C12A Ta1 C14A C19A -164.1(15)
C13A C14A C15A C11A 4.0(12)
C19A C14A C15A C11A 176.7(12)
Ta1 C14A C15A C11A -67.7(8)
C13A C14A C15A C20A -175.6(15)
C19A C14A C15A C20A -3(2)
Ta1 C14A C15A C20A 112.8(16)
C13A C14A C15A Ta1 71.6(7)
C19A C14A C15A Ta1 -115.6(12)
C12A C11A C15A C14A -2.9(13)
C16A C11A C15A C14A -174.5(12)
Ta1 C11A C15A C14A 67.6(8)
C12A C11A C15A C20A 176.8(12)
C16A C11A C15A C20A 5(2)
Ta1 C11A C15A C20A -112.7(12)
C12A C11A C15A Ta1 -70.5(8)
C16A C11A C15A Ta1 117.9(13)
N1 Ta1 C15A C14A 122.4(8)
C24 Ta1 C15A C14A -138.5(8)
C14 Ta1 C15A C14A 14.2(10)
C15 Ta1 C15A C14A -142.7(19)
C11A Ta1 C15A C14A -112.3(10)
C13 Ta1 C15A C14A -22.7(6)
C11 Ta1 C15A C14A -104.9(9)
C12 Ta1 C15A C14A -63.4(7)
C13A Ta1 C15A C14A -37.7(6)
C12A Ta1 C15A C14A -76.7(8)
N1 Ta1 C15A C11A -125.2(8)
C24 Ta1 C15A C11A -26.1(9)
C14 Ta1 C15A C11A 126.6(14)
C15 Ta1 C15A C11A -30.3(13)
C14A Ta1 C15A C11A 112.3(10)
C13 Ta1 C15A C11A 89.6(8)
C11 Ta1 C15A C11A 7.4(7)
C12 Ta1 C15A C11A 48.9(7)
C13A Ta1 C15A C11A 74.6(8)
C12A Ta1 C15A C11A 35.6(7)
N1 Ta1 C15A C20A -9.6(13)
C24 Ta1 C15A C20A 89.5(13)
C14 Ta1 C15A C20A -118(2)
C15 Ta1 C15A C20A 85(2)
C14A Ta1 C15A C20A -132.0(18)
C11A Ta1 C15A C20A 115.6(18)
C13 Ta1 C15A C20A -154.7(17)
C11 Ta1 C15A C20A 123.1(16)
C12 Ta1 C15A C20A 164.6(16)
C13A Ta1 C15A C20A -169.7(16)
C12A Ta1 C15A C20A 151.3(16)
Ta1 N1 C21 C22 -59(2)
N1 C21 C22 C23 -63.8(7)
C26A Si1 C24 Ta1 -62.4(7)
C27 Si1 C24 Ta1 43.0(7)
C25 Si1 C24 Ta1 171.7(3)
C27A Si1 C24 Ta1 63.9(6)
C26 Si1 C24 Ta1 -78.4(5)
N1 Ta1 C24 Si1 -49.9(3)
C14 Ta1 C24 Si1 -154.7(4)
C15 Ta1 C24 Si1 -141.1(3)
C15A Ta1 C24 Si1 -142.1(4)
C14A Ta1 C24 Si1 -174.0(6)
C11A Ta1 C24 Si1 -156.2(5)
C13 Ta1 C24 Si1 163.2(4)
C11 Ta1 C24 Si1 -165.3(4)
C12 Ta1 C24 Si1 164.3(4)
C13A Ta1 C24 Si1 158.3(3)
C12A Ta1 C24 Si1 171.5(4)
